data_1513907
loop_
_publ_author_name
'Gao, Qinghe'
'Wu, Xia'
'Liu, Shan'
'Wu, Anxin'

_publ_section_title
;
 I2-Promoted Selective Oxidative Cross-Coupling/Annulation of 2-Naphthols
 with Methyl Ketones: A Strategy To Build Naphtho[2,1-b]furan-1(2H)-ones
 with a Quaternary Center.
;
_journal_issue 6
_journal_name_full 'Organic letters'
_journal_page_first 1732
_journal_page_last 1735
_journal_paper_doi 10.1021/ol5004093
_journal_volume 16
_journal_year 2014
_chemical_formula_sum 'C21 H16 O3 S'
_chemical_formula_weight 348.40
_chemical_name_systematic
; 
 ? 
;
_space_group_IT_number 15
_symmetry_cell_setting monoclinic
_symmetry_space_group_name_Hall '-C 2yc'
_symmetry_space_group_name_H-M 'C 1 2/c 1'
_atom_sites_solution_hydrogens geom
_atom_sites_solution_primary direct
_atom_sites_solution_secondary difmap
_audit_creation_method SHELXL-97
_cell_angle_alpha 90.00
_cell_angle_beta 120.784(2)
_cell_angle_gamma 90.00
_cell_formula_units_Z 8
_cell_length_a 22.141(3)
_cell_length_b 9.7407(14)
_cell_length_c 18.082(4)
_cell_measurement_reflns_used 8396
_cell_measurement_temperature 296(2)
_cell_measurement_theta_max 31.63
_cell_measurement_theta_min 2.35
_cell_volume 3350.3(10)
_computing_cell_refinement 'Bruker SAINT'
_computing_data_collection 'Bruker APEX2'
_computing_data_reduction 'Bruker SAINT'
_computing_molecular_graphics 'Bruker SHELXTL'
_computing_publication_material 'Bruker SHELXTL'
_computing_structure_refinement 'SHELXL-97 (Sheldrick, 1997)'
_computing_structure_solution 'SHELXS-97 (Sheldrick, 1990)'
_diffrn_ambient_temperature 296(2)
_diffrn_measured_fraction_theta_full 0.995
_diffrn_measured_fraction_theta_max 0.995
_diffrn_measurement_device_type 'Bruker APEX-II CCD'
_diffrn_measurement_method '\f and \w scans'
_diffrn_radiation_monochromator graphite
_diffrn_radiation_source 'fine-focus sealed tube'
_diffrn_radiation_type MoK\a
_diffrn_radiation_wavelength 0.71073
_diffrn_reflns_av_R_equivalents 0.0249
_diffrn_reflns_av_sigmaI/netI 0.0246
_diffrn_reflns_limit_h_max 27
_diffrn_reflns_limit_h_min -27
_diffrn_reflns_limit_k_max 12
_diffrn_reflns_limit_k_min -11
_diffrn_reflns_limit_l_max 22
_diffrn_reflns_limit_l_min -22
_diffrn_reflns_number 12150
_diffrn_reflns_theta_full 26.00
_diffrn_reflns_theta_max 26.00
_diffrn_reflns_theta_min 2.14
_diffrn_standards_number 0
_exptl_absorpt_coefficient_mu 0.210
_exptl_absorpt_correction_T_max 0.9793
_exptl_absorpt_correction_T_min 0.9752
_exptl_absorpt_correction_type multi-scan
_exptl_crystal_colour colorless
_exptl_crystal_density_diffrn 1.381
_exptl_crystal_density_method 'not measured'
_exptl_crystal_description block
_exptl_crystal_F_000 1456
_exptl_crystal_size_max 0.12
_exptl_crystal_size_mid 0.10
_exptl_crystal_size_min 0.10
_refine_diff_density_max 0.656
_refine_diff_density_min -0.268
_refine_diff_density_rms 0.076
_refine_ls_extinction_method none
_refine_ls_goodness_of_fit_ref 1.112
_refine_ls_hydrogen_treatment constr
_refine_ls_matrix_type full
_refine_ls_number_parameters 227
_refine_ls_number_reflns 3277
_refine_ls_number_restraints 0
_refine_ls_restrained_S_all 1.112
_refine_ls_R_factor_all 0.0585
_refine_ls_R_factor_gt 0.0482
_refine_ls_shift/su_max 0.001
_refine_ls_shift/su_mean 0.000
_refine_ls_structure_factor_coef Fsqd
_refine_ls_weighting_details 'calc w=1/[\s^2^(Fo^2^)+(0.0905P)^2^+2.5725P] where P=(Fo^2^+2Fc^2^)/3'
_refine_ls_weighting_scheme calc
_refine_ls_wR_factor_gt 0.1398
_refine_ls_wR_factor_ref 0.1653
_reflns_number_gt 2774
_reflns_number_total 3277
_reflns_threshold_expression >2sigma(I)
_cod_data_source_file ol5004093_si_001.cif
_cod_data_source_block e:\130328d\work\t
_cod_depositor_comments
;
The following automatic conversions were performed:

'_symmetry_cell_setting' value 'Monoclinic' changed to 'monoclinic'
according to
/usr/data/users/saulius/crontab/automatic-downloads/current/ACS/lib/dictionaries/cif_core.dic
dictionary named 'cif_core.dic' version 2.4.2 from 2011-04-26.

Automatic conversion script
Id: cif_fix_values 2281 2013-09-26 08:29:07Z andrius 
;
_cod_original_cell_volume 3350.4(10)
_cod_original_sg_symbol_H-M C2/c
_cod_database_code 1513907

loop_
_symmetry_equiv_pos_as_xyz
'x, y, z'
'-x, y, -z+1/2'
'x+1/2, y+1/2, z'
'-x+1/2, y+1/2, -z+1/2'
'-x, -y, -z'
'x, -y, z-1/2'
'-x+1/2, -y+1/2, -z'
'x+1/2, -y+1/2, z-1/2'

loop_
_atom_site_label
_atom_site_type_symbol
_atom_site_fract_x
_atom_site_fract_y
_atom_site_fract_z
_atom_site_U_iso_or_equiv
_atom_site_adp_type
_atom_site_occupancy
_atom_site_symmetry_multiplicity
_atom_site_calc_flag
_atom_site_refinement_flags
C1 C 0.88481(11) 0.0835(2) 0.10841(14) 0.0467(5) Uani 1 1 d .
C2 C 0.90561(11) 0.0399(2) 0.19472(14) 0.0466(5) Uani 1 1 d .
C3 C 0.91372(11) -0.0887(2) 0.23716(14) 0.0491(5) Uani 1 1 d .
C4 C 0.90389(13) -0.2178(3) 0.19739(17) 0.0565(6) Uani 1 1 d .
H4 H 0.8933 -0.2231 0.1406 0.068 Uiso 1 1 calc R
C5 C 0.90990(14) -0.3357(3) 0.24228(19) 0.0672(7) Uani 1 1 d .
H5 H 0.9029 -0.4205 0.2154 0.081 Uiso 1 1 calc R
C6 C 0.92635(13) -0.3298(3) 0.32762(19) 0.0689(7) Uani 1 1 d .
H6 H 0.9301 -0.4106 0.3571 0.083 Uiso 1 1 calc R
C7 C 0.93700(13) -0.2072(3) 0.36814(17) 0.0673(7) Uani 1 1 d .
H7 H 0.9481 -0.2051 0.4252 0.081 Uiso 1 1 calc R
C8 C 0.93155(11) -0.0828(3) 0.32518(15) 0.0548(6) Uani 1 1 d .
C9 C 0.94208(13) 0.0457(3) 0.36766(16) 0.0624(7) Uani 1 1 d .
H9 H 0.9537 0.0466 0.4249 0.075 Uiso 1 1 calc R
C10 C 0.93566(12) 0.1667(3) 0.32726(15) 0.0595(6) Uani 1 1 d .
H10 H 0.9431 0.2503 0.3555 0.071 Uiso 1 1 calc R
C11 C 0.91724(12) 0.1592(2) 0.24102(14) 0.0512(5) Uani 1 1 d .
C12 C 0.88635(11) 0.2236(2) 0.10992(14) 0.0500(5) Uani 1 1 d .
C13 C 0.87261(12) 0.3309(2) 0.04683(15) 0.0494(5) Uani 1 1 d .
C14 C 0.91270(13) 0.4508(3) 0.07189(17) 0.0597(6) Uani 1 1 d .
H14 H 0.9491 0.4607 0.1286 0.072 Uiso 1 1 calc R
C15 C 0.89912(14) 0.5539(3) 0.01401(18) 0.0636(6) Uani 1 1 d .
H15 H 0.9265 0.6330 0.0317 0.076 Uiso 1 1 calc R
C16 C 0.84531(13) 0.5413(2) -0.07015(17) 0.0545(6) Uani 1 1 d .
C17 C 0.76608(18) 0.6371(3) -0.2042(2) 0.0873(9) Uani 1 1 d .
H17A H 0.7654 0.6992 -0.2466 0.105 Uiso 1 1 calc R
H17B H 0.7294 0.6656 -0.1932 0.105 Uiso 1 1 calc R
C18 C 0.75137(17) 0.4986(3) -0.23889(19) 0.0734(8) Uani 1 1 d .
H18A H 0.7061 0.4969 -0.2919 0.088 Uiso 1 1 calc R
H18B H 0.7869 0.4711 -0.2522 0.088 Uiso 1 1 calc R
C19 C 0.80499(11) 0.4221(2) -0.09693(15) 0.0479(5) Uani 1 1 d .
C20 C 0.81846(12) 0.3185(2) -0.03853(15) 0.0508(5) Uani 1 1 d .
H20 H 0.7911 0.2395 -0.0563 0.061 Uiso 1 1 calc R
C21 C 0.78071(16) -0.0738(3) -0.0211(2) 0.0730(8) Uani 1 1 d .
H21A H 0.7776 -0.1217 0.0232 0.110 Uiso 1 1 calc R
H21B H 0.7671 -0.1342 -0.0691 0.110 Uiso 1 1 calc R
H21C H 0.7500 0.0043 -0.0395 0.110 Uiso 1 1 calc R
O1 O 0.90656(9) 0.27236(16) 0.19069(10) 0.0549(4) Uani 1 1 d .
O2 O 0.75077(9) 0.40462(18) -0.17981(11) 0.0641(5) Uani 1 1 d .
O3 O 0.83309(11) 0.64735(19) -0.12580(13) 0.0750(6) Uani 1 1 d .
S1 S 0.86991(3) -0.01730(6) 0.02037(4) 0.0539(2) Uani 1 1 d .

loop_
_atom_site_aniso_label
_atom_site_aniso_U_11
_atom_site_aniso_U_22
_atom_site_aniso_U_33
_atom_site_aniso_U_23
_atom_site_aniso_U_13
_atom_site_aniso_U_12
C1 0.0498(11) 0.0467(12) 0.0506(11) -0.0029(9) 0.0307(10) -0.0026(9)
C2 0.0426(10) 0.0542(12) 0.0486(11) -0.0012(9) 0.0275(9) -0.0006(9)
C3 0.0386(10) 0.0571(13) 0.0535(12) 0.0042(10) 0.0250(9) 0.0016(9)
C4 0.0584(13) 0.0575(14) 0.0626(13) 0.0066(11) 0.0376(11) 0.0061(11)
C5 0.0621(15) 0.0567(15) 0.0839(18) 0.0107(13) 0.0382(14) 0.0053(12)
C6 0.0548(14) 0.0739(18) 0.0737(17) 0.0264(14) 0.0298(13) 0.0052(12)
C7 0.0497(13) 0.091(2) 0.0565(14) 0.0179(14) 0.0240(11) 0.0027(13)
C8 0.0385(11) 0.0746(16) 0.0502(12) 0.0071(11) 0.0220(9) 0.0012(10)
C9 0.0499(13) 0.0908(19) 0.0446(12) -0.0023(12) 0.0229(11) -0.0028(12)
C10 0.0550(13) 0.0736(17) 0.0495(12) -0.0119(11) 0.0264(11) -0.0041(12)
C11 0.0470(11) 0.0551(13) 0.0519(12) -0.0042(10) 0.0257(10) -0.0016(9)
C12 0.0524(12) 0.0499(12) 0.0509(12) -0.0064(9) 0.0288(10) -0.0030(10)
C13 0.0529(12) 0.0425(11) 0.0566(12) -0.0051(9) 0.0308(10) -0.0029(9)
C14 0.0566(14) 0.0541(13) 0.0602(14) -0.0079(11) 0.0241(11) -0.0120(11)
C15 0.0651(15) 0.0505(13) 0.0722(16) -0.0080(11) 0.0331(13) -0.0200(11)
C16 0.0613(14) 0.0411(11) 0.0675(14) 0.0005(10) 0.0375(12) -0.0041(10)
C17 0.088(2) 0.0684(19) 0.095(2) 0.0187(17) 0.0400(19) 0.0090(16)
C18 0.0657(16) 0.0793(19) 0.0619(16) 0.0130(13) 0.0230(13) 0.0065(14)
C19 0.0481(11) 0.0422(11) 0.0540(12) -0.0054(9) 0.0266(10) -0.0009(9)
C20 0.0538(12) 0.0400(11) 0.0586(13) -0.0083(9) 0.0288(11) -0.0078(9)
C21 0.0771(18) 0.0660(17) 0.0747(17) -0.0208(14) 0.0380(15) -0.0184(14)
O1 0.0640(9) 0.0503(9) 0.0533(9) -0.0079(7) 0.0320(8) -0.0029(7)
O2 0.0648(10) 0.0549(10) 0.0569(10) -0.0010(8) 0.0199(8) -0.0046(8)
O3 0.0857(13) 0.0526(11) 0.0772(12) 0.0105(9) 0.0348(11) -0.0115(9)
S1 0.0697(4) 0.0495(4) 0.0563(4) -0.0061(2) 0.0421(3) -0.0016(3)

loop_
_atom_type_symbol
_atom_type_description
_atom_type_scat_dispersion_real
_atom_type_scat_dispersion_imag
_atom_type_scat_source
C C 0.0033 0.0016 'International Tables Vol C Tables 4.2.6.8 and 6.1.1.4'
H H 0.0000 0.0000 'International Tables Vol C Tables 4.2.6.8 and 6.1.1.4'
O O 0.0106 0.0060 'International Tables Vol C Tables 4.2.6.8 and 6.1.1.4'
S S 0.1246 0.1234 'International Tables Vol C Tables 4.2.6.8 and 6.1.1.4'

loop_
_geom_angle_atom_site_label_1
_geom_angle_atom_site_label_2
_geom_angle_atom_site_label_3
_geom_angle
C12 C1 C2 106.33(19)
C12 C1 S1 124.72(18)
C2 C1 S1 128.59(17)
C11 C2 C3 118.6(2)
C11 C2 C1 105.4(2)
C3 C2 C1 136.0(2)
C4 C3 C2 124.2(2)
C4 C3 C8 119.1(2)
C2 C3 C8 116.7(2)
C5 C4 C3 120.1(2)
C5 C4 H4 119.9
C3 C4 H4 119.9
C4 C5 C6 120.7(3)
C4 C5 H5 119.6
C6 C5 H5 119.6
C7 C6 C5 120.6(3)
C7 C6 H6 119.7
C5 C6 H6 119.7
C6 C7 C8 121.1(2)
C6 C7 H7 119.5
C8 C7 H7 119.5
C7 C8 C9 120.9(2)
C7 C8 C3 118.3(2)
C9 C8 C3 120.7(2)
C10 C9 C8 122.0(2)
C10 C9 H9 119.0
C8 C9 H9 119.0
C9 C10 C11 116.5(2)
C9 C10 H10 121.7
C11 C10 H10 121.7
O1 C11 C2 111.10(19)
O1 C11 C10 123.5(2)
C2 C11 C10 125.4(2)
C1 C12 O1 111.0(2)
C1 C12 C13 135.0(2)
O1 C12 C13 114.06(19)
C20 C13 C14 118.5(2)
C20 C13 C12 121.39(19)
C14 C13 C12 120.1(2)
C15 C14 C13 120.8(2)
C15 C14 H14 119.6
C13 C14 H14 119.6
C14 C15 C16 120.5(2)
C14 C15 H15 119.7
C16 C15 H15 119.7
O3 C16 C15 118.7(2)
O3 C16 C19 121.6(2)
C15 C16 C19 119.8(2)
O3 C17 C18 112.3(3)
O3 C17 H17A 109.1
C18 C17 H17A 109.1
O3 C17 H17B 109.1
C18 C17 H17B 109.1
H17A C17 H17B 107.9
O2 C18 C17 111.2(3)
O2 C18 H18A 109.4
C17 C18 H18A 109.4
O2 C18 H18B 109.4
C17 C18 H18B 109.4
H18A C18 H18B 108.0
O2 C19 C20 118.19(19)
O2 C19 C16 122.1(2)
C20 C19 C16 119.7(2)
C19 C20 C13 120.8(2)
C19 C20 H20 119.6
C13 C20 H20 119.6
S1 C21 H21A 109.5
S1 C21 H21B 109.5
H21A C21 H21B 109.5
S1 C21 H21C 109.5
H21A C21 H21C 109.5
H21B C21 H21C 109.5
C11 O1 C12 106.24(17)
C19 O2 C18 113.89(19)
C16 O3 C17 112.9(2)
C1 S1 C21 101.87(12)

loop_
_geom_bond_atom_site_label_1
_geom_bond_atom_site_label_2
_geom_bond_distance
C1 C12 1.366(3)
C1 C2 1.447(3)
C1 S1 1.752(2)
C2 C11 1.378(3)
C2 C3 1.431(3)
C3 C4 1.409(3)
C3 C8 1.431(3)
C4 C5 1.374(4)
C4 H4 0.9300
C5 C6 1.393(4)
C5 H5 0.9300
C6 C7 1.357(4)
C6 H6 0.9300
C7 C8 1.411(4)
C7 H7 0.9300
C8 C9 1.424(4)
C9 C10 1.355(4)
C9 H9 0.9300
C10 C11 1.397(3)
C10 H10 0.9300
C11 O1 1.371(3)
C12 O1 1.375(3)
C12 C13 1.460(3)
C13 C20 1.393(3)
C13 C14 1.394(3)
C14 C15 1.368(4)
C14 H14 0.9300
C15 C16 1.376(4)
C15 H15 0.9300
C16 O3 1.369(3)
C16 C19 1.392(3)
C17 O3 1.438(4)
C17 C18 1.453(5)
C17 H17A 0.9700
C17 H17B 0.9700
C18 O2 1.412(3)
C18 H18A 0.9700
C18 H18B 0.9700
C19 O2 1.369(3)
C19 C20 1.378(3)
C20 H20 0.9300
C21 S1 1.803(3)
C21 H21A 0.9600
C21 H21B 0.9600
C21 H21C 0.9600

loop_
_geom_torsion_atom_site_label_1
_geom_torsion_atom_site_label_2
_geom_torsion_atom_site_label_3
_geom_torsion_atom_site_label_4
_geom_torsion
C12 C1 C2 C11 0.7(2)
S1 C1 C2 C11 173.87(17)
C12 C1 C2 C3 178.5(2)
S1 C1 C2 C3 -8.3(4)
C11 C2 C3 C4 -179.5(2)
C1 C2 C3 C4 2.9(4)
C11 C2 C3 C8 1.8(3)
C1 C2 C3 C8 -175.8(2)
C2 C3 C4 C5 -177.2(2)
C8 C3 C4 C5 1.4(3)
C3 C4 C5 C6 -0.6(4)
C4 C5 C6 C7 -0.2(4)
C5 C6 C7 C8 0.2(4)
C6 C7 C8 C9 179.4(2)
C6 C7 C8 C3 0.7(3)
C4 C3 C8 C7 -1.4(3)
C2 C3 C8 C7 177.3(2)
C4 C3 C8 C9 179.8(2)
C2 C3 C8 C9 -1.4(3)
C7 C8 C9 C10 -178.6(2)
C3 C8 C9 C10 0.1(4)
C8 C9 C10 C11 0.8(4)
C3 C2 C11 O1 -179.38(18)
C1 C2 C11 O1 -1.1(2)
C3 C2 C11 C10 -1.0(3)
C1 C2 C11 C10 177.3(2)
C9 C10 C11 O1 177.9(2)
C9 C10 C11 C2 -0.3(4)
C2 C1 C12 O1 0.0(2)
S1 C1 C12 O1 -173.54(15)
C2 C1 C12 C13 179.0(2)
S1 C1 C12 C13 5.5(4)
C1 C12 C13 C20 38.0(4)
O1 C12 C13 C20 -143.0(2)
C1 C12 C13 C14 -143.8(3)
O1 C12 C13 C14 35.1(3)
C20 C13 C14 C15 0.1(4)
C12 C13 C14 C15 -178.1(2)
C13 C14 C15 C16 0.3(4)
C14 C15 C16 O3 179.4(2)
C14 C15 C16 C19 -0.9(4)
O3 C17 C18 O2 59.8(4)
O3 C16 C19 O2 -0.5(4)
C15 C16 C19 O2 179.8(2)
O3 C16 C19 C20 -179.1(2)
C15 C16 C19 C20 1.2(4)
O2 C19 C20 C13 -179.6(2)
C16 C19 C20 C13 -0.9(3)
C14 C13 C20 C19 0.2(3)
C12 C13 C20 C19 178.4(2)
C2 C11 O1 C12 1.1(2)
C10 C11 O1 C12 -177.3(2)
C1 C12 O1 C11 -0.7(2)
C13 C12 O1 C11 -179.90(18)
C20 C19 O2 C18 -165.7(2)
C16 C19 O2 C18 15.7(3)
C17 C18 O2 C19 -44.1(3)
C15 C16 O3 C17 -165.4(3)
C19 C16 O3 C17 15.0(4)
C18 C17 O3 C16 -43.8(4)
C12 C1 S1 C21 -104.9(2)
C2 C1 S1 C21 83.0(2)
